data_4335312
loop_
_publ_author_name
'Xianghao Liu'
'Pierre Braunstein'

_publ_contact_author_address
;Laboratoire de Chimie de Coordination
UMR 7177 CNRS
Universit\'e de Strasbourg
Institut Le Bel - 4 rue Blaise Pascal, 67081 Strasbourg Cedex - France
;
_publ_contact_author_email braunstein@unistra.fr
_publ_contact_author_fax '+33 (0)3 68 85 13 22'
_publ_contact_author_name 'Dr. Pierre Braunstein'
_publ_contact_author_phone '+33 (0)3 68 85 13 08'
_publ_section_title
;
 Complexes with Hybrid Phosphorus-NHC Ligands: Pincer-Type Ir Hydrides,
 Dinuclear Ag and Ir and Tetranuclear Cu and Ag Complexes
;
_journal_name_full 'Inorganic Chemistry'
_journal_page_first 7367
_journal_page_last 7379
_journal_paper_doi 10.1021/ic302854t
_journal_volume 52
_journal_year 2013
_chemical_formula_moiety 'C48 H46 Ag2 N4 P2, 2(F6 P)'
_chemical_formula_sum 'C48 H46 Ag2 F12 N4 P4'
_chemical_formula_weight 1246.51
_chemical_name_systematic
;
 ?
;
_space_group_IT_number 14
_symmetry_cell_setting monoclinic
_symmetry_Int_Tables_number 14
_symmetry_space_group_name_Hall '-P 2yn'
_symmetry_space_group_name_H-M 'P 1 21/n 1'
_atom_sites_solution_hydrogens geom
_atom_sites_solution_primary direct
_atom_sites_solution_secondary difmap
_audit_creation_method SHELXL-97
_cell_angle_alpha 90.00
_cell_angle_beta 93.315(2)
_cell_angle_gamma 90.00
_cell_formula_units_Z 2
_cell_length_a 11.9233(3)
_cell_length_b 10.5074(5)
_cell_length_c 19.8377(8)
_cell_measurement_reflns_used 4712
_cell_measurement_temperature 173(2)
_cell_measurement_theta_max 27.485
_cell_measurement_theta_min 0.998
_cell_volume 2481.17(17)
_computing_cell_refinement 'HKL Scalepack (Otwinowski & Minor 1997)'
_computing_data_collection 'Collect (Bruker AXS BV, 1997-2004)'
_computing_data_reduction 'HKL Denzo and Scalepack (Otwinowski & Minor 1997)'
_computing_molecular_graphics ORTEP
_computing_publication_material PLATON
_computing_structure_refinement 'SHELXL-97 (Sheldrick, 1997)'
_computing_structure_solution 'SHELXS-97 (Sheldrick, 1997)'
_diffrn_ambient_temperature 173(2)
_diffrn_detector_area_resol_mean 9
_diffrn_measured_fraction_theta_full 0.997
_diffrn_measured_fraction_theta_max 0.997
_diffrn_measurement_device_type KappaCCD
_diffrn_measurement_method CCD
_diffrn_radiation_monochromator graphite
_diffrn_radiation_source 'fine-focus sealed tube'
_diffrn_radiation_type MoK\a
_diffrn_radiation_wavelength 0.71073
_diffrn_reflns_av_R_equivalents 0.0348
_diffrn_reflns_av_sigmaI/netI 0.0581
_diffrn_reflns_limit_h_max 14
_diffrn_reflns_limit_h_min -14
_diffrn_reflns_limit_k_max 12
_diffrn_reflns_limit_k_min -12
_diffrn_reflns_limit_l_max 24
_diffrn_reflns_limit_l_min -24
_diffrn_reflns_number 8209
_diffrn_reflns_theta_full 26.00
_diffrn_reflns_theta_max 26.00
_diffrn_reflns_theta_min 1.94
_exptl_absorpt_coefficient_mu 1.003
_exptl_absorpt_correction_type none
_exptl_crystal_density_diffrn 1.668
_exptl_crystal_F_000 1248
_exptl_crystal_size_max 0.1
_exptl_crystal_size_mid 0.05
_exptl_crystal_size_min 0.05
_refine_diff_density_max 0.800
_refine_diff_density_min -0.903
_refine_diff_density_rms 0.243
_refine_ls_extinction_method none
_refine_ls_goodness_of_fit_ref 1.139
_refine_ls_hydrogen_treatment constr
_refine_ls_matrix_type full
_refine_ls_number_parameters 373
_refine_ls_number_reflns 4855
_refine_ls_number_restraints 198
_refine_ls_restrained_S_all 1.179
_refine_ls_R_factor_all 0.0837
_refine_ls_R_factor_gt 0.0530
_refine_ls_shift/su_max 0.001
_refine_ls_shift/su_mean 0.000
_refine_ls_structure_factor_coef Fsqd
_refine_ls_weighting_details 'calc w=1/[\s^2^(Fo^2^)+(0.0984P)^2^+0.4318P] where P=(Fo^2^+2Fc^2^)/3'
_refine_ls_weighting_scheme calc
_refine_ls_wR_factor_gt 0.1402
_refine_ls_wR_factor_ref 0.1743
_reflns_number_gt 3610
_reflns_number_total 4855
_reflns_threshold_expression >2sigma(I)
_cod_data_source_file ic302854t_si_001_1.cif
_cod_data_source_block Complex3_Ag2CP_shelxl
_cod_original_sg_symbol_H-M 'P 21/n'
_cod_database_code 4335312

loop_
_symmetry_equiv_pos_as_xyz
'x, y, z'
'-x+1/2, y+1/2, -z+1/2'
'-x, -y, -z'
'x-1/2, -y-1/2, z-1/2'

loop_
_atom_site_label
_atom_site_type_symbol
_atom_site_fract_x
_atom_site_fract_y
_atom_site_fract_z
_atom_site_U_iso_or_equiv
_atom_site_adp_type
_atom_site_occupancy
_atom_site_symmetry_multiplicity
_atom_site_calc_flag
_atom_site_refinement_flags
_atom_site_disorder_assembly
_atom_site_disorder_group
Ag1 Ag 0.62457(4) 0.08171(4) 0.87096(2) 0.0364(2) Uani 1 1 d . . .
P1 P 0.24264(12) -0.18645(14) 1.05514(7) 0.0316(4) Uani 1 1 d . . .
P2 P 0.52415(13) 0.40476(15) 0.71107(9) 0.0386(4) Uani 1 1 d . . .
C1 C 0.5025(4) -0.0259(5) 0.8154(3) 0.0313(12) Uani 1 1 d . . .
C2 C 0.4191(5) -0.1888(6) 0.7584(3) 0.0480(16) Uani 1 1 d . . .
H2 H 0.4087 -0.2664 0.7364 0.058 Uiso 1 1 calc R . .
C3 C 0.3414(5) -0.0995(6) 0.7671(3) 0.0418(15) Uani 1 1 d . . .
H3 H 0.2660 -0.1039 0.7524 0.050 Uiso 1 1 calc R . .
C4 C 0.6255(5) -0.2094(7) 0.7911(4) 0.062(2) Uani 1 1 d . . .
H4A H 0.6444 -0.2297 0.7459 0.093 Uiso 1 1 calc R . .
H4B H 0.6197 -0.2864 0.8167 0.093 Uiso 1 1 calc R . .
H4C H 0.6829 -0.1561 0.8120 0.093 Uiso 1 1 calc R . .
C5 C 0.3376(5) 0.1195(6) 0.8179(3) 0.0452(16) Uani 1 1 d . . .
H5A H 0.2742 0.1327 0.7858 0.054 Uiso 1 1 calc R . .
H5B H 0.3901 0.1888 0.8124 0.054 Uiso 1 1 calc R . .
C6 C 0.2964(4) 0.1260(5) 0.8883(3) 0.0340(13) Uani 1 1 d . . .
C7 C 0.2445(4) 0.0237(6) 0.9184(3) 0.0341(13) Uani 1 1 d . . .
H7 H 0.2392 -0.0539 0.8958 0.041 Uiso 1 1 calc R . .
C8 C 0.2004(4) 0.0347(5) 0.9812(3) 0.0328(13) Uani 1 1 d . . .
C9 C 0.2072(5) 0.1509(6) 1.0143(3) 0.0423(15) Uani 1 1 d . . .
H9 H 0.1779 0.1594 1.0566 0.051 Uiso 1 1 calc R . .
C10 C 0.2572(5) 0.2543(6) 0.9848(4) 0.0517(17) Uani 1 1 d . . .
H10 H 0.2603 0.3323 1.0070 0.062 Uiso 1 1 calc R . .
C11 C 0.3024(5) 0.2419(6) 0.9227(4) 0.0458(16) Uani 1 1 d . . .
H11 H 0.3372 0.3113 0.9036 0.055 Uiso 1 1 calc R . .
C12 C 0.1418(5) -0.0773(5) 1.0117(3) 0.0349(13) Uani 1 1 d . . .
H12A H 0.0993 -0.1230 0.9762 0.042 Uiso 1 1 calc R . .
H12B H 0.0894 -0.0465 1.0435 0.042 Uiso 1 1 calc R . .
C13 C 0.3096(5) -0.2690(5) 0.9873(3) 0.0348(13) Uani 1 1 d . . .
C14 C 0.4247(6) -0.2747(9) 0.9864(4) 0.078(2) Uani 1 1 d U . .
H14 H 0.4691 -0.2320 1.0192 0.094 Uiso 1 1 calc R . .
C15 C 0.4744(7) -0.3428(10) 0.9373(4) 0.0840(19) Uani 1 1 d U . .
H15 H 0.5524 -0.3467 0.9375 0.101 Uiso 1 1 calc R . .
C16 C 0.4113(7) -0.4052(8) 0.8882(4) 0.0719(17) Uani 1 1 d U . .
H16 H 0.4454 -0.4517 0.8551 0.086 Uiso 1 1 calc R . .
C17 C 0.2993(7) -0.3981(7) 0.8885(4) 0.0590(16) Uani 1 1 d U . .
H17 H 0.2555 -0.4386 0.8546 0.071 Uiso 1 1 calc R . .
C18 C 0.2475(6) -0.3323(6) 0.9377(3) 0.0514(15) Uani 1 1 d U . .
H18 H 0.1695 -0.3307 0.9374 0.062 Uiso 1 1 calc R . .
C19 C 0.1579(4) -0.3130(5) 1.0885(3) 0.0335(13) Uani 1 1 d . . .
C20 C 0.2133(6) -0.4085(6) 1.1257(4) 0.0503(17) Uani 1 1 d . . .
H20 H 0.2904 -0.4030 1.1354 0.060 Uiso 1 1 calc R . .
C21 C 0.1548(6) -0.5107(7) 1.1483(4) 0.058(2) Uani 1 1 d . . .
H21 H 0.1929 -0.5745 1.1727 0.070 Uiso 1 1 calc R . .
C22 C 0.0398(6) -0.5205(7) 1.1354(4) 0.0513(17) Uani 1 1 d . . .
H22 H 0.0010 -0.5906 1.1506 0.062 Uiso 1 1 calc R . .
C23 C -0.0164(6) -0.4258(6) 1.0998(4) 0.0525(18) Uani 1 1 d . . .
H23 H -0.0938 -0.4309 1.0916 0.063 Uiso 1 1 calc R . .
C24 C 0.0425(5) -0.3216(6) 1.0760(3) 0.0468(16) Uani 1 1 d . . .
H24 H 0.0042 -0.2579 1.0517 0.056 Uiso 1 1 calc R . .
N1 N 0.3929(4) -0.0006(4) 0.8014(2) 0.0332(11) Uani 1 1 d . . .
N2 N 0.5182(4) -0.1423(5) 0.7889(3) 0.0394(12) Uani 1 1 d . . .
F1 F 0.4758(18) 0.3435(18) 0.6470(10) 0.100(5) Uani 0.33 1 d PU A 2
F2 F 0.5844(15) 0.2878(14) 0.7384(8) 0.068(5) Uani 0.33 1 d PU A 2
F3 F 0.6363(14) 0.450(2) 0.6721(10) 0.107(5) Uani 0.33 1 d PU A 2
F4 F 0.5795(14) 0.4857(18) 0.7739(8) 0.076(4) Uani 0.33 1 d PU A 2
F5 F 0.4236(14) 0.395(2) 0.7488(11) 0.104(4) Uani 0.33 1 d PU A 2
F6 F 0.4746(14) 0.5370(15) 0.6800(9) 0.079(4) Uani 0.33 1 d PU A 2
F1A F 0.5172(7) 0.4265(10) 0.6351(4) 0.097(3) Uani 0.67 1 d PU A 1
F2A F 0.4280(5) 0.5039(7) 0.7237(5) 0.070(2) Uani 0.67 1 d PU A 1
F3A F 0.4214(4) 0.3009(5) 0.6975(3) 0.0541(15) Uani 0.67 1 d PU A 1
F4A F 0.6176(6) 0.4954(7) 0.7316(6) 0.077(2) Uani 0.67 1 d PU A 1
F5A F 0.5205(7) 0.3643(9) 0.7906(4) 0.089(2) Uani 0.67 1 d PU A 1
F6A F 0.6108(6) 0.2964(9) 0.6992(6) 0.091(3) Uani 0.67 1 d PU A 1

loop_
_atom_site_aniso_label
_atom_site_aniso_U_11
_atom_site_aniso_U_22
_atom_site_aniso_U_33
_atom_site_aniso_U_23
_atom_site_aniso_U_13
_atom_site_aniso_U_12
Ag1 0.0345(3) 0.0371(3) 0.0372(3) -0.0031(2) -0.00153(19) -0.00720(19)
P1 0.0311(7) 0.0320(8) 0.0315(8) -0.0013(6) 0.0017(6) -0.0030(6)
P2 0.0324(8) 0.0420(9) 0.0412(9) -0.0068(7) -0.0006(7) 0.0056(7)
C1 0.028(3) 0.033(3) 0.033(3) -0.001(3) 0.006(2) -0.006(3)
C2 0.047(4) 0.046(4) 0.051(4) -0.004(3) 0.000(3) -0.012(3)
C3 0.031(3) 0.048(4) 0.046(4) 0.007(3) -0.005(3) -0.012(3)
C4 0.046(4) 0.053(4) 0.088(6) -0.011(4) 0.015(4) 0.008(3)
C5 0.041(3) 0.041(4) 0.054(4) 0.019(3) 0.007(3) 0.008(3)
C6 0.025(3) 0.029(3) 0.048(4) 0.010(3) -0.004(2) 0.006(2)
C7 0.027(3) 0.031(3) 0.044(4) 0.004(3) -0.002(2) -0.001(3)
C8 0.023(3) 0.032(3) 0.043(3) 0.006(3) -0.003(2) 0.006(2)
C9 0.039(3) 0.042(4) 0.046(4) -0.009(3) 0.001(3) 0.003(3)
C10 0.052(4) 0.032(4) 0.071(5) -0.007(3) -0.001(3) 0.001(3)
C11 0.032(3) 0.028(3) 0.077(5) 0.008(3) -0.001(3) -0.004(3)
C12 0.031(3) 0.043(3) 0.032(3) 0.005(3) 0.004(2) 0.000(3)
C13 0.038(3) 0.032(3) 0.035(3) 0.003(3) 0.008(2) -0.001(3)
C14 0.054(4) 0.116(5) 0.066(4) -0.034(4) 0.012(3) 0.010(4)
C15 0.065(3) 0.113(4) 0.076(4) -0.032(3) 0.017(3) 0.009(3)
C16 0.076(3) 0.080(4) 0.062(3) -0.023(3) 0.022(3) 0.004(3)
C17 0.076(3) 0.051(3) 0.051(3) -0.011(3) 0.012(3) -0.010(3)
C18 0.062(3) 0.046(3) 0.047(3) -0.014(3) 0.009(3) -0.016(3)
C19 0.034(3) 0.036(3) 0.031(3) 0.001(3) 0.002(2) -0.001(3)
C20 0.043(4) 0.053(4) 0.054(4) 0.010(3) -0.005(3) -0.003(3)
C21 0.052(4) 0.046(4) 0.075(5) 0.027(4) -0.008(4) -0.001(3)
C22 0.051(4) 0.042(4) 0.062(5) 0.013(3) 0.007(3) -0.011(3)
C23 0.039(4) 0.052(4) 0.066(5) 0.015(4) 0.000(3) -0.011(3)
C24 0.040(3) 0.048(4) 0.052(4) 0.015(3) 0.000(3) -0.006(3)
N1 0.028(2) 0.035(3) 0.037(3) 0.012(2) 0.0027(19) -0.003(2)
N2 0.028(2) 0.040(3) 0.051(3) -0.004(3) 0.002(2) -0.006(2)
F1 0.118(10) 0.084(9) 0.093(9) -0.029(8) -0.043(8) 0.005(8)
F2 0.098(11) 0.023(6) 0.077(9) 0.015(7) -0.043(8) 0.015(7)
F3 0.080(8) 0.151(11) 0.091(9) 0.032(9) 0.026(8) -0.012(8)
F4 0.075(9) 0.084(9) 0.065(8) -0.013(8) -0.026(7) 0.018(7)
F5 0.073(8) 0.115(9) 0.126(9) 0.016(8) 0.021(7) -0.015(8)
F6 0.083(8) 0.063(7) 0.085(9) 0.008(7) -0.039(7) 0.011(7)
F1A 0.089(5) 0.154(7) 0.049(4) 0.023(5) 0.021(4) -0.031(5)
F2A 0.050(4) 0.054(4) 0.105(6) -0.033(4) -0.007(4) 0.020(3)
F3A 0.026(3) 0.047(3) 0.089(5) -0.011(3) 0.010(3) -0.011(2)
F4A 0.049(4) 0.047(4) 0.134(8) -0.007(5) -0.018(4) -0.015(3)
F5A 0.093(5) 0.102(5) 0.070(5) 0.013(4) -0.022(4) -0.001(5)
F6A 0.038(4) 0.077(6) 0.160(9) -0.054(7) 0.006(5) 0.008(4)

loop_
_atom_type_symbol
_atom_type_description
_atom_type_scat_dispersion_real
_atom_type_scat_dispersion_imag
_atom_type_scat_source
Ag Ag -0.8971 1.1015 'International Tables Vol C Tables 4.2.6.8 and 6.1.1.4'
P P 0.1023 0.0942 'International Tables Vol C Tables 4.2.6.8 and 6.1.1.4'
C C 0.0033 0.0016 'International Tables Vol C Tables 4.2.6.8 and 6.1.1.4'
N N 0.0061 0.0033 'International Tables Vol C Tables 4.2.6.8 and 6.1.1.4'
F F 0.0171 0.0103 'International Tables Vol C Tables 4.2.6.8 and 6.1.1.4'
H H 0.0000 0.0000 'International Tables Vol C Tables 4.2.6.8 and 6.1.1.4'

loop_
_geom_angle_atom_site_label_1
_geom_angle_atom_site_label_2
_geom_angle_atom_site_label_3
_geom_angle
_geom_angle_site_symmetry_3
C1 Ag1 P1 172.97(16) 3_657
C19 P1 C13 101.4(3) .
C19 P1 C12 105.4(3) .
C13 P1 C12 104.7(3) .
C19 P1 Ag1 118.73(19) 3_657
C13 P1 Ag1 111.87(19) 3_657
C12 P1 Ag1 113.3(2) 3_657
F5 P2 F4A 121.7(10) .
F5 P2 F2 98.5(11) .
F4A P2 F2 95.1(7) .
F5 P2 F1 96.7(12) .
F4A P2 F1 137.6(11) .
F2 P2 F1 96.1(9) .
F5 P2 F1A 121.4(9) .
F4A P2 F1A 99.8(5) .
F2 P2 F1A 118.4(8) .
F5 P2 F6A 126.8(9) .
F4A P2 F6A 90.9(4) .
F1 P2 F6A 77.7(8) .
F1A P2 F6A 87.6(6) .
F4A P2 F2A 94.2(4) .
F2 P2 F2A 144.6(9) .
F1 P2 F2A 99.7(8) .
F1A P2 F2A 93.4(5) .
F6A P2 F2A 174.6(5) .
F5 P2 F6 87.8(10) .
F4A P2 F6 78.9(6) .
F2 P2 F6 173.0(10) .
F1 P2 F6 86.1(9) .
F6A P2 F6 142.9(9) .
F5 P2 F4 87.3(11) .
F2 P2 F4 89.2(8) .
F1 P2 F4 172.8(12) .
F1A P2 F4 132.9(8) .
F6A P2 F4 104.7(7) .
F2A P2 F4 78.4(6) .
F6 P2 F4 88.1(8) .
F4A P2 F5A 88.0(5) .
F2 P2 F5A 58.7(8) .
F1 P2 F5A 132.2(10) .
F1A P2 F5A 172.1(5) .
F6A P2 F5A 90.6(5) .
F2A P2 F5A 87.6(5) .
F6 P2 F5A 124.1(8) .
F4A P2 F3A 173.6(5) .
F2 P2 F3A 81.6(7) .
F1 P2 F3A 48.5(10) .
F1A P2 F3A 86.6(4) .
F6A P2 F3A 89.1(4) .
F2A P2 F3A 85.6(3) .
F6 P2 F3A 104.8(6) .
F4 P2 F3A 137.6(8) .
F5A P2 F3A 85.7(4) .
F5 P2 F3 167.2(12) .
F2 P2 F3 91.2(10) .
F1 P2 F3 90.5(13) .
F2A P2 F3 119.9(8) .
F6 P2 F3 82.1(10) .
F4 P2 F3 84.5(10) .
F5A P2 F3 126.4(7) .
F3A P2 F3 136.6(9) .
N1 C1 N2 104.7(5) .
N1 C1 Ag1 129.4(4) .
N2 C1 Ag1 125.7(4) .
C3 C2 N2 106.1(6) .
C3 C2 H2 127.0 .
N2 C2 H2 127.0 .
C2 C3 N1 107.6(5) .
C2 C3 H3 126.2 .
N1 C3 H3 126.2 .
N2 C4 H4A 109.5 .
N2 C4 H4B 109.5 .
H4A C4 H4B 109.5 .
N2 C4 H4C 109.5 .
H4A C4 H4C 109.5 .
H4B C4 H4C 109.5 .
N1 C5 C6 114.8(5) .
N1 C5 H5A 108.6 .
C6 C5 H5A 108.6 .
N1 C5 H5B 108.6 .
C6 C5 H5B 108.6 .
H5A C5 H5B 107.5 .
C7 C6 C11 118.4(6) .
C7 C6 C5 122.6(6) .
C11 C6 C5 118.8(6) .
C8 C7 C6 121.5(6) .
C8 C7 H7 119.3 .
C6 C7 H7 119.3 .
C7 C8 C9 119.1(6) .
C7 C8 C12 120.1(5) .
C9 C8 C12 120.8(6) .
C10 C9 C8 120.3(6) .
C10 C9 H9 119.8 .
C8 C9 H9 119.8 .
C11 C10 C9 120.2(6) .
C11 C10 H10 119.9 .
C9 C10 H10 119.9 .
C10 C11 C6 120.5(6) .
C10 C11 H11 119.8 .
C6 C11 H11 119.8 .
C8 C12 P1 111.6(4) .
C8 C12 H12A 109.3 .
P1 C12 H12A 109.3 .
C8 C12 H12B 109.3 .
P1 C12 H12B 109.3 .
H12A C12 H12B 108.0 .
C18 C13 C14 117.9(6) .
C18 C13 P1 121.3(5) .
C14 C13 P1 120.7(5) .
C15 C14 C13 120.4(7) .
C15 C14 H14 119.8 .
C13 C14 H14 119.8 .
C16 C15 C14 121.0(8) .
C16 C15 H15 119.5 .
C14 C15 H15 119.5 .
C17 C16 C15 118.7(8) .
C17 C16 H16 120.7 .
C15 C16 H16 120.7 .
C16 C17 C18 121.4(7) .
C16 C17 H17 119.3 .
C18 C17 H17 119.3 .
C13 C18 C17 120.6(7) .
C13 C18 H18 119.7 .
C17 C18 H18 119.7 .
C24 C19 C20 119.0(5) .
C24 C19 P1 123.3(4) .
C20 C19 P1 117.7(4) .
C21 C20 C19 120.3(6) .
C21 C20 H20 119.9 .
C19 C20 H20 119.9 .
C20 C21 C22 121.0(6) .
C20 C21 H21 119.5 .
C22 C21 H21 119.5 .
C23 C22 C21 119.4(6) .
C23 C22 H22 120.3 .
C21 C22 H22 120.3 .
C22 C23 C24 120.1(6) .
C22 C23 H23 119.9 .
C24 C23 H23 119.9 .
C19 C24 C23 120.2(6) .
C19 C24 H24 119.9 .
C23 C24 H24 119.9 .
C1 N1 C3 110.7(5) .
C1 N1 C5 124.5(5) .
C3 N1 C5 124.7(5) .
C1 N2 C2 110.9(5) .
C1 N2 C4 124.6(5) .
C2 N2 C4 124.5(6) .

loop_
_geom_bond_atom_site_label_1
_geom_bond_atom_site_label_2
_geom_bond_distance
_geom_bond_site_symmetry_2
Ag1 C1 2.104(5) .
Ag1 P1 2.3662(15) 3_657
P1 C19 1.818(6) .
P1 C13 1.824(6) .
P1 C12 1.840(6) .
P1 Ag1 2.3662(15) 3_657
P2 F5 1.452(17) .
P2 F4A 1.503(6) .
P2 F2 1.509(13) .
P2 F1 1.510(15) .
P2 F1A 1.522(8) .
P2 F6A 1.565(8) .
P2 F2A 1.579(6) .
P2 F6 1.618(14) .
P2 F4 1.618(15) .
P2 F5A 1.638(7) .
P2 F3A 1.651(5) .
P2 F3 1.652(16) .
C1 N1 1.347(7) .
C1 N2 1.348(8) .
C2 C3 1.336(9) .
C2 N2 1.385(7) .
C2 H2 0.9300 .
C3 N1 1.369(7) .
C3 H3 0.9300 .
C4 N2 1.459(8) .
C4 H4A 0.9600 .
C4 H4B 0.9600 .
C4 H4C 0.9600 .
C5 N1 1.469(8) .
C5 C6 1.508(8) .
C5 H5A 0.9700 .
C5 H5B 0.9700 .
C6 C7 1.393(8) .
C6 C11 1.396(9) .
C7 C8 1.385(8) .
C7 H7 0.9300 .
C8 C9 1.386(9) .
C8 C12 1.513(8) .
C9 C10 1.385(9) .
C9 H9 0.9300 .
C10 C11 1.380(9) .
C10 H10 0.9300 .
C11 H11 0.9300 .
C12 H12A 0.9700 .
C12 H12B 0.9700 .
C13 C18 1.369(9) .
C13 C14 1.375(9) .
C14 C15 1.370(10) .
C14 H14 0.9300 .
C15 C16 1.364(11) .
C15 H15 0.9300 .
C16 C17 1.338(11) .
C16 H16 0.9300 .
C17 C18 1.372(10) .
C17 H17 0.9300 .
C18 H18 0.9300 .
C19 C24 1.387(8) .
C19 C20 1.390(8) .
C20 C21 1.371(9) .
C20 H20 0.9300 .
C21 C22 1.383(9) .
C21 H21 0.9300 .
C22 C23 1.372(9) .
C22 H22 0.9300 .
C23 C24 1.397(8) .
C23 H23 0.9300 .
C24 H24 0.9300 .
